data_4074999
loop_
_publ_author_name
'Pe\<skov\'a, Mark\'eta'
'\<Sim\%unek, Petr'
'Bertolasi, Valerio'
'Mach\'a\<cek, Vladim\'ir'
'Ly\<cka, Anton\'in'

_publ_section_title
;
 Novel 5-(4-Substituted-phenyldiazenyl)-1,3,2\l4-oxazaborines and Their
 Rearrangement to 1,2,4,3\l4-Triazaborines
;
_journal_issue 8
_journal_name_full Organometallics
_journal_page_first 2025
_journal_paper_doi 10.1021/om051078x
_journal_volume 25
_journal_year 2006
_chemical_formula_moiety 'C25 H26 B N3 O'
_chemical_formula_sum 'C25 H26 B N3 O'
_chemical_formula_weight 395.30
_chemical_name_systematic
;
 ?
;
_space_group_IT_number 2
_symmetry_cell_setting triclinic
_symmetry_space_group_name_Hall '-P 1'
_symmetry_space_group_name_H-M 'P -1'
_atom_sites_solution_hydrogens difmap
_atom_sites_solution_primary direct
_atom_sites_solution_secondary difmap
_audit_creation_method SHELXL-97
_cell_angle_alpha 90.686(1)
_cell_angle_beta 103.567(1)
_cell_angle_gamma 95.318(2)
_cell_formula_units_Z 2
_cell_length_a 7.4735(1)
_cell_length_b 10.7525(3)
_cell_length_c 14.2404(4)
_cell_measurement_reflns_used 4059
_cell_measurement_temperature 295
_cell_measurement_theta_max 30.0
_cell_measurement_theta_min 3.8
_cell_volume 1106.95(5)
_computing_cell_refinement 'Denzo SMN (Otwinowski & Minor, 1997)'
_computing_data_collection 'COLLECT (Nonius, 1997)'
_computing_data_reduction 'Denzo SMN (Otwinowski & Minor, 1997)'
_computing_molecular_graphics 'ORTEP III (Burnett & Johnson, 1996)'
_computing_publication_material
;
SHELXL-97 (Sheldrick, 1997), PARST (Nardelli, 1995)
;
_computing_structure_refinement 'SHELXL-97 (Sheldrick, 1997)'
_computing_structure_solution 'SIR97 (Altomare et al., 1999)'
_diffrn_ambient_temperature 295
_diffrn_measured_fraction_theta_full 0.985
_diffrn_measured_fraction_theta_max 0.985
_diffrn_measurement_device_type 'Nonius Kappa CCD'
_diffrn_measurement_method '\f scans and \w scans'
_diffrn_radiation_monochromator graphite
_diffrn_radiation_source 'fine-focus sealed tube'
_diffrn_radiation_type MoK\a
_diffrn_radiation_wavelength 0.71073
_diffrn_reflns_av_R_equivalents 0.0280
_diffrn_reflns_av_sigmaI/netI 0.0414
_diffrn_reflns_limit_h_max 10
_diffrn_reflns_limit_h_min -10
_diffrn_reflns_limit_k_max 15
_diffrn_reflns_limit_k_min -15
_diffrn_reflns_limit_l_max 19
_diffrn_reflns_limit_l_min -19
_diffrn_reflns_number 14556
_diffrn_reflns_theta_full 29.95
_diffrn_reflns_theta_max 30.0
_diffrn_reflns_theta_min 3.8
_exptl_absorpt_coefficient_mu 0.073
_exptl_absorpt_correction_type none
_exptl_crystal_colour orange
_exptl_crystal_density_diffrn 1.186
_exptl_crystal_density_method 'not measured'
_exptl_crystal_description prismatic
_exptl_crystal_F_000 420
_exptl_crystal_size_max 0.38
_exptl_crystal_size_mid 0.32
_exptl_crystal_size_min 0.24
_refine_diff_density_max 0.247
_refine_diff_density_min -0.172
_refine_diff_density_rms 0.036
_refine_ls_extinction_method none
_refine_ls_goodness_of_fit_ref 1.023
_refine_ls_hydrogen_treatment refall
_refine_ls_matrix_type full
_refine_ls_number_parameters 375
_refine_ls_number_reflns 6331
_refine_ls_number_restraints 0
_refine_ls_restrained_S_all 1.023
_refine_ls_R_factor_all 0.0717
_refine_ls_R_factor_gt 0.0498
_refine_ls_shift/su_max 0.000
_refine_ls_shift/su_mean 0.000
_refine_ls_structure_factor_coef Fsqd
_refine_ls_weighting_details 'calc w=1/[\s^2^(Fo^2^)+(0.0707P)^2^+0.1325P] where P=(Fo^2^+2Fc^2^)/3'
_refine_ls_weighting_scheme calc
_refine_ls_wR_factor_gt 0.1294
_refine_ls_wR_factor_ref 0.1452
_reflns_number_gt 4624
_reflns_number_total 6331
_reflns_threshold_expression I>2sigma(I)
_cod_data_source_file om051078xsi20060202_021337.cif
_cod_data_source_block (10)
_cod_database_code 4074999

loop_
_symmetry_equiv_pos_as_xyz
'x, y, z'
'-x, -y, -z'

loop_
_atom_site_label
_atom_site_type_symbol
_atom_site_fract_x
_atom_site_fract_y
_atom_site_fract_z
_atom_site_U_iso_or_equiv
_atom_site_adp_type
_atom_site_occupancy
_atom_site_symmetry_multiplicity
_atom_site_calc_flag
O1 O 0.41567(9) 0.43735(8) 0.82257(5) 0.03893(19) Uani 1 1 d
N1 N 0.67094(12) 0.49705(9) 0.74433(7) 0.0391(2) Uani 1 1 d
N2 N 0.83616(13) 0.30334(10) 0.94537(7) 0.0462(2) Uani 1 1 d
N3 N 0.76766(14) 0.20997(10) 0.98174(8) 0.0480(3) Uani 1 1 d
B1 B 0.45417(16) 0.45770(12) 0.72334(8) 0.0358(2) Uani 1 1 d
C1 C 0.78242(14) 0.44752(11) 0.81522(8) 0.0412(3) Uani 1 1 d
C2 C 0.70704(14) 0.36749(11) 0.88035(8) 0.0402(2) Uani 1 1 d
C3 C 0.52642(14) 0.37599(11) 0.88649(7) 0.0370(2) Uani 1 1 d
C4 C 0.7436(2) 0.58260(16) 0.67916(11) 0.0546(3) Uani 1 1 d
C5 C 0.98892(18) 0.4738(2) 0.83272(15) 0.0669(4) Uani 1 1 d
C6 C 0.89829(17) 0.14914(12) 1.05100(9) 0.0461(3) Uani 1 1 d
C7 C 1.0806(2) 0.19635(16) 1.08961(11) 0.0588(3) Uani 1 1 d
C8 C 1.1934(2) 0.12774(18) 1.15633(12) 0.0687(4) Uani 1 1 d
C9 C 1.1301(2) 0.01322(15) 1.18633(10) 0.0642(4) Uani 1 1 d
C10 C 0.9493(3) -0.03118(16) 1.14735(12) 0.0676(4) Uani 1 1 d
C11 C 0.8334(2) 0.03589(14) 1.08050(11) 0.0580(3) Uani 1 1 d
C12 C 1.2539(5) -0.0609(3) 1.25951(18) 0.1008(8) Uani 1 1 d
C13 C 0.44428(19) 0.33279(16) 0.96769(10) 0.0512(3) Uani 1 1 d
C14 C 0.40400(15) 0.32837(11) 0.65998(8) 0.0398(2) Uani 1 1 d
C15 C 0.4912(2) 0.29870(14) 0.58731(10) 0.0554(3) Uani 1 1 d
C16 C 0.4410(3) 0.18839(16) 0.53117(11) 0.0659(4) Uani 1 1 d
C17 C 0.3042(2) 0.10398(15) 0.54696(12) 0.0659(4) Uani 1 1 d
C18 C 0.2147(2) 0.12988(15) 0.61808(13) 0.0685(4) Uani 1 1 d
C19 C 0.26322(19) 0.24046(13) 0.67263(11) 0.0552(3) Uani 1 1 d
C20 C 0.33706(14) 0.57108(10) 0.67908(7) 0.0366(2) Uani 1 1 d
C21 C 0.23260(17) 0.56910(12) 0.58437(9) 0.0450(3) Uani 1 1 d
C22 C 0.13014(19) 0.66711(14) 0.54826(11) 0.0555(3) Uani 1 1 d
C23 C 0.12840(19) 0.76899(14) 0.60656(12) 0.0589(4) Uani 1 1 d
C24 C 0.2297(2) 0.77406(14) 0.70097(12) 0.0648(4) Uani 1 1 d
C25 C 0.3320(2) 0.67640(13) 0.73610(10) 0.0524(3) Uani 1 1 d
H41 H 0.653(3) 0.5968(19) 0.6265(15) 0.085(6) Uiso 1 1 d
H42 H 0.836(3) 0.546(2) 0.6517(15) 0.096(6) Uiso 1 1 d
H43 H 0.799(3) 0.660(2) 0.7106(16) 0.103(7) Uiso 1 1 d
H51 H 1.051(4) 0.452(3) 0.894(2) 0.126(9) Uiso 1 1 d
H52 H 1.034(4) 0.427(3) 0.786(2) 0.164(12) Uiso 1 1 d
H53 H 1.026(3) 0.559(3) 0.8215(18) 0.115(8) Uiso 1 1 d
H7 H 1.127(2) 0.2734(17) 1.0688(12) 0.064(4) Uiso 1 1 d
H8 H 1.314(3) 0.1615(19) 1.1816(15) 0.088(6) Uiso 1 1 d
H10 H 0.898(3) -0.1110(19) 1.1661(14) 0.085(6) Uiso 1 1 d
H11 H 0.705(3) 0.0024(18) 1.0528(13) 0.080(5) Uiso 1 1 d
H121 H 1.351(4) -0.083(3) 1.230(2) 0.141(11) Uiso 1 1 d
H122 H 1.356(5) -0.001(3) 1.303(3) 0.168(13) Uiso 1 1 d
H123 H 1.193(7) -0.131(5) 1.285(3) 0.24(2) Uiso 1 1 d
H131 H 0.350(3) 0.3898(18) 0.9756(13) 0.080(5) Uiso 1 1 d
H132 H 0.540(2) 0.3316(16) 1.0294(13) 0.068(5) Uiso 1 1 d
H133 H 0.390(3) 0.248(2) 0.9554(15) 0.096(7) Uiso 1 1 d
H15 H 0.594(3) 0.3597(18) 0.5757(13) 0.080(5) Uiso 1 1 d
H16 H 0.509(3) 0.1719(18) 0.4831(15) 0.086(6) Uiso 1 1 d
H17 H 0.268(2) 0.0229(18) 0.5084(13) 0.079(5) Uiso 1 1 d
H18 H 0.121(3) 0.067(2) 0.6318(16) 0.098(6) Uiso 1 1 d
H19 H 0.198(3) 0.2581(18) 0.7246(14) 0.081(5) Uiso 1 1 d
H21 H 0.228(2) 0.4977(15) 0.5439(11) 0.052(4) Uiso 1 1 d
H22 H 0.054(2) 0.6627(16) 0.4835(13) 0.073(5) Uiso 1 1 d
H23 H 0.052(3) 0.8398(18) 0.5818(14) 0.083(5) Uiso 1 1 d
H24 H 0.229(3) 0.846(2) 0.7424(15) 0.095(6) Uiso 1 1 d
H25 H 0.407(2) 0.6811(17) 0.8017(13) 0.072(5) Uiso 1 1 d

loop_
_atom_site_aniso_label
_atom_site_aniso_U_11
_atom_site_aniso_U_22
_atom_site_aniso_U_33
_atom_site_aniso_U_23
_atom_site_aniso_U_13
_atom_site_aniso_U_12
O1 0.0339(3) 0.0505(5) 0.0347(4) 0.0114(3) 0.0104(3) 0.0092(3)
N1 0.0361(4) 0.0459(5) 0.0375(5) 0.0080(4) 0.0130(4) 0.0037(4)
N2 0.0427(5) 0.0522(6) 0.0448(5) 0.0108(5) 0.0082(4) 0.0140(4)
N3 0.0471(5) 0.0486(6) 0.0475(6) 0.0097(5) 0.0063(4) 0.0120(4)
B1 0.0347(5) 0.0416(6) 0.0324(5) 0.0084(5) 0.0099(4) 0.0051(4)
C1 0.0345(5) 0.0469(6) 0.0444(6) 0.0065(5) 0.0120(4) 0.0076(4)
C2 0.0370(5) 0.0455(6) 0.0384(6) 0.0071(5) 0.0074(4) 0.0090(4)
C3 0.0383(5) 0.0410(6) 0.0321(5) 0.0058(4) 0.0081(4) 0.0059(4)
C4 0.0501(7) 0.0645(9) 0.0525(8) 0.0181(7) 0.0205(6) -0.0010(6)
C5 0.0337(6) 0.0883(13) 0.0801(11) 0.0250(9) 0.0146(6) 0.0084(6)
C6 0.0506(6) 0.0490(7) 0.0400(6) 0.0063(5) 0.0084(5) 0.0167(5)
C7 0.0531(7) 0.0626(9) 0.0583(8) 0.0126(7) 0.0054(6) 0.0118(6)
C8 0.0570(8) 0.0780(11) 0.0643(9) 0.0047(8) -0.0048(7) 0.0199(8)
C9 0.0826(10) 0.0641(9) 0.0448(7) 0.0044(6) 0.0018(7) 0.0353(8)
C10 0.0893(11) 0.0535(9) 0.0585(9) 0.0152(7) 0.0094(8) 0.0198(8)
C11 0.0625(8) 0.0529(8) 0.0562(8) 0.0106(6) 0.0070(6) 0.0107(6)
C12 0.1198(18) 0.1023(18) 0.0733(13) 0.0183(12) -0.0103(13) 0.0587(16)
C13 0.0497(6) 0.0666(9) 0.0431(7) 0.0184(6) 0.0184(5) 0.0143(6)
C14 0.0420(5) 0.0388(6) 0.0384(5) 0.0095(4) 0.0064(4) 0.0102(4)
C15 0.0670(8) 0.0525(8) 0.0505(7) 0.0007(6) 0.0215(6) 0.0060(6)
C16 0.0860(10) 0.0602(9) 0.0549(8) -0.0059(7) 0.0190(8) 0.0188(8)
C17 0.0809(10) 0.0441(8) 0.0653(9) -0.0064(7) 0.0001(8) 0.0140(7)
C18 0.0719(9) 0.0460(8) 0.0843(11) -0.0029(7) 0.0162(8) -0.0051(7)
C19 0.0581(7) 0.0453(7) 0.0640(8) 0.0003(6) 0.0195(6) 0.0012(6)
C20 0.0365(5) 0.0380(6) 0.0356(5) 0.0072(4) 0.0096(4) 0.0027(4)
C21 0.0503(6) 0.0428(6) 0.0391(6) 0.0050(5) 0.0042(5) 0.0059(5)
C22 0.0537(7) 0.0534(8) 0.0523(8) 0.0160(6) -0.0031(6) 0.0067(6)
C23 0.0570(7) 0.0457(7) 0.0752(10) 0.0187(7) 0.0138(7) 0.0142(6)
C24 0.0875(10) 0.0430(8) 0.0670(9) 0.0013(7) 0.0202(8) 0.0173(7)
C25 0.0685(8) 0.0452(7) 0.0413(7) 0.0011(5) 0.0076(6) 0.0082(6)

loop_
_atom_type_symbol
_atom_type_description
_atom_type_scat_dispersion_real
_atom_type_scat_dispersion_imag
_atom_type_scat_source
C C 0.0033 0.0016 'International Tables Vol C Tables 4.2.6.8 and 6.1.1.4'
H H 0.0000 0.0000 'International Tables Vol C Tables 4.2.6.8 and 6.1.1.4'
B B 0.0013 0.0007 'International Tables Vol C Tables 4.2.6.8 and 6.1.1.4'
N N 0.0061 0.0033 'International Tables Vol C Tables 4.2.6.8 and 6.1.1.4'
O O 0.0106 0.0060 'International Tables Vol C Tables 4.2.6.8 and 6.1.1.4'

loop_
_geom_angle_atom_site_label_1
_geom_angle_atom_site_label_2
_geom_angle_atom_site_label_3
_geom_angle
C3 O1 B1 119.91(8)
C1 N1 C4 120.82(10)
C1 N1 B1 119.71(9)
C4 N1 B1 119.34(9)
N3 N2 C2 114.87(10)
N2 N3 C6 114.49(10)
O1 B1 N1 104.72(8)
O1 B1 C14 109.59(9)
N1 B1 C14 109.64(9)
O1 B1 C20 105.72(8)
N1 B1 C20 111.43(9)
C14 B1 C20 115.14(9)
N1 C1 C2 119.65(9)
N1 C1 C5 121.54(11)
C2 C1 C5 118.79(11)
C3 C2 N2 124.56(10)
C3 C2 C1 118.82(10)
N2 C2 C1 115.57(9)
O1 C3 C2 120.41(9)
O1 C3 C13 113.25(9)
C2 C3 C13 125.97(10)
N1 C4 H41 111.0(12)
N1 C4 H42 111.8(12)
H41 C4 H42 103.8(17)
N1 C4 H43 112.4(13)
H41 C4 H43 109.6(19)
H42 C4 H43 107.8(18)
C1 C5 H51 113.1(17)
C1 C5 H52 110(2)
H51 C5 H52 107(2)
C1 C5 H53 112.3(14)
H51 C5 H53 110(2)
H52 C5 H53 103(2)
C11 C6 C7 119.39(12)
C11 C6 N3 115.71(12)
C7 C6 N3 124.90(12)
C8 C7 C6 119.18(15)
C8 C7 H7 120.9(10)
C6 C7 H7 119.9(10)
C7 C8 C9 122.04(15)
C7 C8 H8 117.7(13)
C9 C8 H8 120.3(13)
C10 C9 C8 117.65(13)
C10 C9 C12 120.6(2)
C8 C9 C12 121.7(2)
C9 C10 C11 121.40(16)
C9 C10 H10 120.8(11)
C11 C10 H10 117.8(12)
C6 C11 C10 120.33(15)
C6 C11 H11 119.3(11)
C10 C11 H11 120.4(11)
C9 C12 H121 106.4(18)
C9 C12 H122 109(2)
H121 C12 H122 85(2)
C9 C12 H123 116(3)
H121 C12 H123 113(3)
H122 C12 H123 122(3)
C3 C13 H131 108.9(10)
C3 C13 H132 111.8(10)
H131 C13 H132 109.6(14)
C3 C13 H133 110.3(13)
H131 C13 H133 111.1(17)
H132 C13 H133 105.1(15)
C19 C14 C15 115.56(12)
C19 C14 B1 121.18(11)
C15 C14 B1 123.21(11)
C16 C15 C14 122.22(14)
C16 C15 H15 119.5(10)
C14 C15 H15 118.3(10)
C17 C16 C15 120.30(15)
C17 C16 H16 121.3(12)
C15 C16 H16 118.4(12)
C16 C17 C18 119.24(15)
C16 C17 H17 121.7(10)
C18 C17 H17 119.0(11)
C17 C18 C19 120.19(16)
C17 C18 H18 119.4(13)
C19 C18 H18 120.4(13)
C18 C19 C14 122.47(14)
C18 C19 H19 119.5(11)
C14 C19 H19 118.0(11)
C21 C20 C25 116.11(11)
C21 C20 B1 122.97(11)
C25 C20 B1 120.89(10)
C20 C21 C22 121.95(13)
C20 C21 H21 119.0(9)
C22 C21 H21 119.0(9)
C23 C22 C21 120.24(13)
C23 C22 H22 118.7(11)
C21 C22 H22 121.0(11)
C22 C23 C24 119.47(13)
C22 C23 H23 121.0(11)
C24 C23 H23 119.5(11)
C23 C24 C25 119.88(15)
C23 C24 H24 119.8(12)
C25 C24 H24 120.4(12)
C24 C25 C20 122.35(13)
C24 C25 H25 120.1(11)
C20 C25 H25 117.5(11)

loop_
_geom_bond_atom_site_label_1
_geom_bond_atom_site_label_2
_geom_bond_distance
O1 C3 1.3080(12)
O1 B1 1.5212(13)
N1 C1 1.3028(14)
N1 C4 1.4721(15)
N1 B1 1.5923(14)
N2 N3 1.2568(15)
N2 C2 1.4085(14)
N3 C6 1.4268(15)
B1 C14 1.6134(18)
B1 C20 1.6146(16)
C1 C2 1.4465(16)
C1 C5 1.5036(17)
C2 C3 1.3843(15)
C3 C13 1.4909(15)
C4 H41 0.91(2)
C4 H42 0.98(2)
C4 H43 0.95(2)
C5 H51 0.93(3)
C5 H52 0.97(4)
C5 H53 0.96(3)
C6 C11 1.376(2)
C6 C7 1.389(2)
C7 C8 1.384(2)
C7 H7 0.947(18)
C8 C9 1.386(3)
C8 H8 0.93(2)
C9 C10 1.373(3)
C9 C12 1.510(2)
C10 C11 1.387(2)
C10 H10 0.97(2)
C11 H11 0.98(2)
C12 H121 0.96(3)
C12 H122 1.03(4)
C12 H123 0.96(5)
C13 H131 1.002(19)
C13 H132 0.995(18)
C13 H133 0.96(2)
C14 C19 1.3934(18)
C14 C15 1.3942(18)
C15 C16 1.393(2)
C15 H15 1.011(19)
C16 C17 1.364(3)
C16 H16 0.97(2)
C17 C18 1.377(2)
C17 H17 1.00(2)
C18 C19 1.384(2)
C18 H18 0.98(2)
C19 H19 1.004(19)
C20 C21 1.3896(16)
C20 C25 1.3941(17)
C21 C22 1.3925(17)
C21 H21 0.947(16)
C22 C23 1.369(2)
C22 H22 0.961(18)
C23 C24 1.377(2)
C23 H23 1.013(19)
C24 C25 1.386(2)
C24 H24 0.97(2)
C25 H25 0.970(18)

loop_
_cod_related_entry_id
_cod_related_entry_database
_cod_related_entry_code
1 ChemSpider 21191806
